data_4035875
loop_
_publ_author_name
'Lv, Xiaokang'
'Li, Tingting'
'Wu, Qinghua'
'Yu, Changjiang'
'Jiao, Lijuan'
'Hao, Erhong'

_publ_section_title
;
 Polybrominated BOPHY Dyes: Synthesis, Reactivity, and Properties.
;
_journal_issue 3
_journal_name_full 'The Journal of organic chemistry'
_journal_page_first 1134
_journal_page_last 1145
_journal_paper_doi 10.1021/acs.joc.7b02415
_journal_volume 83
_journal_year 2018
_chemical_formula_moiety 'C18 H12 B2 F4 N4 S2'
_chemical_formula_sum 'C18 H12 B2 F4 N4 S2'
_chemical_formula_weight 446.06
_space_group_crystal_system monoclinic
_space_group_IT_number 14
_space_group_name_Hall '-P 2ybc'
_space_group_name_H-M_alt 'P 1 21/c 1'
_atom_sites_solution_hydrogens geom
_atom_sites_solution_primary direct
_audit_creation_date 2017-09-03
_audit_creation_method
;
Olex2 1.2-beta
(compiled 2016.11.30 svn.r3356 for OlexSys, GUI svn.r5269)
;
_cell_angle_alpha 90
_cell_angle_beta 111.312(2)
_cell_angle_gamma 90
_cell_formula_units_Z 2
_cell_length_a 7.0907(10)
_cell_length_b 16.573(2)
_cell_length_c 8.3518(12)
_cell_measurement_reflns_used 4988
_cell_measurement_temperature 293(2)
_cell_measurement_theta_max 27.50
_cell_measurement_theta_min 2.46
_cell_volume 914.3(2)
_computing_cell_refinement 'SAINT v7.34A (Bruker, 200?)'
_computing_data_collection 'Bruker SMART'
_computing_data_reduction 'SAINT v7.34A (Bruker, 200?)'
_computing_molecular_graphics 'Olex2 (Dolomanov et al., 2009)'
_computing_publication_material 'Olex2 (Dolomanov et al., 2009)'
_computing_structure_refinement 'ShelXL (Sheldrick, 2015)'
_computing_structure_solution 'SIR2004 (Burla et al., 2007)'
_diffrn_ambient_temperature 293(2)
_diffrn_detector 'CCD area detector'
_diffrn_detector_area_resol_mean 5.6
_diffrn_detector_type 'Bruker SMART CCD 6000 area detector'
_diffrn_measured_fraction_theta_full 1.000
_diffrn_measured_fraction_theta_max 1.000
_diffrn_measurement_device 'three-circle diffractometer'
_diffrn_measurement_device_type 'Bruker APEX-II CCD'
_diffrn_measurement_method '\w and \f scans'
_diffrn_radiation_monochromator graphite
_diffrn_radiation_probe x-ray
_diffrn_radiation_type MoK\a
_diffrn_radiation_wavelength 0.71073
_diffrn_reflns_av_R_equivalents 0.0614
_diffrn_reflns_av_unetI/netI 0.0304
_diffrn_reflns_Laue_measured_fraction_full 1.000
_diffrn_reflns_Laue_measured_fraction_max 1.000
_diffrn_reflns_limit_h_max 8
_diffrn_reflns_limit_h_min -8
_diffrn_reflns_limit_k_max 19
_diffrn_reflns_limit_k_min -19
_diffrn_reflns_limit_l_max 9
_diffrn_reflns_limit_l_min -9
_diffrn_reflns_number 8415
_diffrn_reflns_point_group_measured_fraction_full 1.000
_diffrn_reflns_point_group_measured_fraction_max 1.000
_diffrn_reflns_theta_full 25.000
_diffrn_reflns_theta_max 25.000
_diffrn_reflns_theta_min 2.458
_diffrn_source 'sealed X-ray tube'
_diffrn_source_target Mo
_exptl_absorpt_coefficient_mu 0.345
_exptl_absorpt_correction_T_max 0.9311
_exptl_absorpt_correction_T_min 0.599196
_exptl_absorpt_correction_type multi-scan
_exptl_absorpt_process_details
;
SADABS-2004/1 (Bruker,2004) was used for absorption correction.
R(int) was 0.0626 before and 0.0322 after correction.
The Ratio of minimum to maximum transmission is 0.5992.
The \l/2 correction factor is 0.0015.
;
_exptl_crystal_colour 'metallic reddish red'
_exptl_crystal_colour_lustre metallic
_exptl_crystal_colour_modifier reddish
_exptl_crystal_colour_primary red
_exptl_crystal_density_diffrn 1.620
_exptl_crystal_density_method 'not measured'
_exptl_crystal_description cube
_exptl_crystal_F_000 452
_exptl_crystal_size_max 0.22
_exptl_crystal_size_mid 0.21
_exptl_crystal_size_min 0.21
_refine_diff_density_max 0.470
_refine_diff_density_min -0.359
_refine_diff_density_rms 0.063
_refine_ls_extinction_method none
_refine_ls_goodness_of_fit_ref 1.112
_refine_ls_hydrogen_treatment constr
_refine_ls_matrix_type full
_refine_ls_number_parameters 136
_refine_ls_number_reflns 1609
_refine_ls_number_restraints 1
_refine_ls_restrained_S_all 1.115
_refine_ls_R_factor_all 0.0601
_refine_ls_R_factor_gt 0.0528
_refine_ls_shift/su_max 0.000
_refine_ls_shift/su_mean 0.000
_refine_ls_structure_factor_coef Fsqd
_refine_ls_weighting_details 'w=1/[\s^2^(Fo^2^)+(0.0525P)^2^+1.2060P] where P=(Fo^2^+2Fc^2^)/3'
_refine_ls_weighting_scheme calc
_refine_ls_wR_factor_gt 0.1308
_refine_ls_wR_factor_ref 0.1345
_reflns_Friedel_coverage 0.000
_reflns_number_gt 1414
_reflns_number_total 1609
_reflns_threshold_expression 'I > 2\s(I)'
_cod_data_source_file jo7b02415_si_002.cif
_cod_data_source_block 17
_cod_database_code 4035875
_shelx_space_group_comment
;
The symmetry employed for this shelxl refinement is uniquely defined
by the following loop, which should always be used as a source of
symmetry information in preference to the above space-group names.
They are only intended as comments.
;
_shelx_estimated_absorpt_t_max 0.931
_shelx_estimated_absorpt_t_min 0.928
_olex2_refinement_description
;
1. Fixed Uiso
 At 1.2 times of:
  All C(H) groups
2. Rigid bond restraints
 C2, C2, C3, C3
 with sigma for 1-2 distances of 0.001 and sigma for 1-3 distances of 0.001
3.a Aromatic/amide H refined with riding coordinates:
 C2(H2), C3(H3), C4(H4), C6(H6), C7(H7), C8(H8)
;
_shelx_shelxl_version_number 2014/7
_olex2_submission_special_instructions 'No special instructions were received'

loop_
_space_group_symop_operation_xyz
'x, y, z'
'-x, y+1/2, -z+1/2'
'-x, -y, -z'
'x, -y-1/2, z-1/2'

loop_
_atom_site_label
_atom_site_type_symbol
_atom_site_fract_x
_atom_site_fract_y
_atom_site_fract_z
_atom_site_U_iso_or_equiv
_atom_site_adp_type
_atom_site_occupancy
_atom_site_site_symmetry_order
_atom_site_calc_flag
_atom_site_refinement_flags_posn
_atom_site_refinement_flags_adp
B1 B 0.6589(5) 0.5887(2) 0.1722(4) 0.0323(7) Uani 1 1 d . .
C1 C 1.1035(4) 0.62565(18) 0.4560(4) 0.0321(7) Uani 1 1 d . .
C2 C 0.9838(5) 0.68850(18) 0.4889(4) 0.0363(7) Uani 1 1 d . U
H2 H 0.8446 0.6944 0.4342 0.044 Uiso 1 1 calc R .
C3 C 1.1120(5) 0.7408(2) 0.6190(4) 0.0456(8) Uani 1 1 d . U
H3 H 1.0630 0.7856 0.6584 0.055 Uiso 1 1 calc R .
C4 C 1.3086(5) 0.7202(2) 0.6800(5) 0.0488(9) Uani 1 1 d . .
H4 H 1.4079 0.7487 0.7658 0.059 Uiso 1 1 calc R .
C5 C 1.0474(4) 0.55709(17) 0.3401(3) 0.0286(6) Uani 1 1 d . .
C6 C 1.1775(4) 0.49574(19) 0.3283(4) 0.0373(7) Uani 1 1 d . .
H6 H 1.3157 0.4928 0.3917 0.045 Uiso 1 1 calc R .
C7 C 1.0681(4) 0.44080(18) 0.2082(4) 0.0364(7) Uani 1 1 d . .
H7 H 1.1172 0.3941 0.1753 0.044 Uiso 1 1 calc R .
C8 C 0.3001(4) 0.56636(17) -0.0222(4) 0.0321(7) Uani 1 1 d . .
H8 H 0.2807 0.6151 0.0246 0.039 Uiso 1 1 calc R .
F1 F 0.5932(3) 0.60181(13) 0.3054(2) 0.0519(6) Uani 1 1 d . .
F2 F 0.6751(3) 0.66025(11) 0.0953(3) 0.0541(6) Uani 1 1 d . .
N1 N 0.8568(3) 0.54053(14) 0.2257(3) 0.0285(5) Uani 1 1 d . .
N2 N 0.4860(3) 0.53668(14) 0.0345(3) 0.0301(6) Uani 1 1 d . .
C9 C 0.1321(4) 0.53163(17) -0.1446(4) 0.0310(6) Uani 1 1 d . .
S1 S 1.35609(12) 0.63720(6) 0.58403(12) 0.0506(3) Uani 1 1 d . .

loop_
_atom_site_aniso_label
_atom_site_aniso_U_11
_atom_site_aniso_U_22
_atom_site_aniso_U_33
_atom_site_aniso_U_23
_atom_site_aniso_U_13
_atom_site_aniso_U_12
B1 0.0267(16) 0.0313(17) 0.0331(18) -0.0048(15) 0.0041(13) 0.0016(13)
C1 0.0287(14) 0.0374(16) 0.0258(14) 0.0023(12) 0.0046(11) -0.0036(12)
C2 0.0407(16) 0.0340(16) 0.0306(15) -0.0058(12) 0.0087(12) -0.0068(12)
C3 0.0502(19) 0.0404(18) 0.0444(18) -0.0158(14) 0.0152(15) -0.0092(14)
C4 0.0460(19) 0.048(2) 0.045(2) -0.0076(16) 0.0078(15) -0.0150(15)
C5 0.0241(13) 0.0328(15) 0.0253(14) 0.0019(12) 0.0047(11) -0.0022(11)
C6 0.0237(14) 0.0435(17) 0.0373(17) 0.0003(14) 0.0021(12) 0.0026(12)
C7 0.0290(15) 0.0356(16) 0.0402(17) -0.0029(13) 0.0074(12) 0.0050(12)
C8 0.0295(14) 0.0292(15) 0.0343(16) -0.0052(12) 0.0077(12) 0.0021(12)
F1 0.0305(9) 0.0766(14) 0.0453(11) -0.0274(10) 0.0100(8) -0.0010(9)
F2 0.0391(10) 0.0327(10) 0.0704(14) 0.0091(9) -0.0040(9) -0.0032(8)
N1 0.0249(11) 0.0308(12) 0.0260(12) -0.0009(10) 0.0047(9) 0.0012(9)
N2 0.0255(12) 0.0282(12) 0.0316(13) -0.0051(10) 0.0046(10) 0.0012(9)
C9 0.0299(14) 0.0302(15) 0.0295(15) -0.0014(12) 0.0068(12) 0.0025(11)
S1 0.0339(5) 0.0545(6) 0.0533(6) -0.0127(4) 0.0037(4) -0.0046(4)

loop_
_atom_type_symbol
_atom_type_description
_atom_type_scat_dispersion_real
_atom_type_scat_dispersion_imag
_atom_type_scat_source
C C 0.0033 0.0016 'International Tables Vol C Tables 4.2.6.8 and 6.1.1.4'
H H 0.0000 0.0000 'International Tables Vol C Tables 4.2.6.8 and 6.1.1.4'
B B 0.0013 0.0007 'International Tables Vol C Tables 4.2.6.8 and 6.1.1.4'
F F 0.0171 0.0103 'International Tables Vol C Tables 4.2.6.8 and 6.1.1.4'
N N 0.0061 0.0033 'International Tables Vol C Tables 4.2.6.8 and 6.1.1.4'
S S 0.1246 0.1234 'International Tables Vol C Tables 4.2.6.8 and 6.1.1.4'

loop_
_geom_angle_atom_site_label_1
_geom_angle_atom_site_label_2
_geom_angle_atom_site_label_3
_geom_angle
_geom_angle_site_symmetry_1
_geom_angle_site_symmetry_3
F1 B1 F2 110.7(3) . .
F1 B1 N1 113.0(2) . .
F1 B1 N2 105.8(2) . .
F2 B1 N1 111.3(2) . .
F2 B1 N2 107.6(2) . .
N1 B1 N2 108.1(2) . .
C2 C1 C5 131.3(3) . .
C2 C1 S1 110.7(2) . .
C5 C1 S1 118.0(2) . .
C1 C2 H2 125.4 . .
C3 C2 C1 109.2(3) . .
C3 C2 H2 125.4 . .
C2 C3 H3 122.5 . .
C4 C3 C2 114.9(3) . .
C4 C3 H3 122.5 . .
C3 C4 H4 123.7 . .
C3 C4 S1 112.7(3) . .
S1 C4 H4 123.7 . .
C6 C5 C1 126.0(3) . .
N1 C5 C1 125.7(2) . .
N1 C5 C6 108.3(2) . .
C5 C6 H6 125.6 . .
C7 C6 C5 108.8(3) . .
C7 C6 H6 125.6 . .
C6 C7 H7 126.6 . .
C6 C7 C9 106.7(3) . 3_665
C9 C7 H7 126.6 3_665 .
N2 C8 H8 117.0 . .
N2 C8 C9 126.1(3) . .
C9 C8 H8 117.0 . .
C5 N1 B1 131.7(2) . .
C5 N1 C9 107.2(2) . 3_665
C9 N1 B1 120.9(2) 3_665 .
C8 N2 B1 117.5(2) . .
C8 N2 N2 116.8(3) . 3_665
N2 N2 B1 125.7(3) 3_665 .
C8 C9 C7 128.9(3) . 3_665
C8 C9 N1 122.2(2) . 3_665
N1 C9 C7 109.0(2) 3_665 3_665
C4 S1 C1 92.50(16) . .

loop_
_geom_bond_atom_site_label_1
_geom_bond_atom_site_label_2
_geom_bond_distance
_geom_bond_site_symmetry_2
B1 F1 1.370(4) .
B1 F2 1.373(4) .
B1 N1 1.533(4) .
B1 N2 1.595(4) .
C1 C2 1.432(4) .
C1 C5 1.451(4) .
C1 S1 1.731(3) .
C2 H2 0.9300 .
C2 C3 1.428(4) .
C3 H3 0.9300 .
C3 C4 1.343(5) .
C4 H4 0.9300 .
C4 S1 1.687(4) .
C5 C6 1.400(4) .
C5 N1 1.370(3) .
C6 H6 0.9300 .
C6 C7 1.368(4) .
C7 H7 0.9300 .
C7 C9 1.399(4) 3_665
C8 H8 0.9300 .
C8 N2 1.323(3) .
C8 C9 1.382(4) .
N1 C9 1.391(4) 3_665
N2 N2 1.390(4) 3_665
C9 C7 1.399(4) 3_665
C9 N1 1.391(4) 3_665
